data_4507582
loop_
_publ_author_name
'Goud, N. Rajesh'
'Suresh, Kuthuru'
'Nangia, Ashwini'

_publ_section_title
;
 Solubility and Stability Advantage of Aceclofenac Salts
;
_journal_issue 4
_journal_name_full 'Crystal Growth &amp; Design'
_journal_page_first 1590
_journal_paper_doi 10.1021/cg301825u
_journal_volume 13
_journal_year 2013
_chemical_formula_sum 'C16 H13 Cl2 N O4'
_chemical_formula_weight 354.17
_chemical_name_systematic
; 
2-(2,6-dichlorophenylamine)phenylacetoxyacetic acid
;
_space_group_IT_number 14
_symmetry_cell_setting monoclinic
_symmetry_space_group_name_Hall '-P 2yn'
_symmetry_space_group_name_H-M 'P 1 21/n 1'
_atom_sites_solution_hydrogens geom
_atom_sites_solution_primary direct
_atom_sites_solution_secondary difmap
_audit_creation_method SHELXL-97
_cell_angle_alpha 90.00
_cell_angle_beta 96.174(4)
_cell_angle_gamma 90.00
_cell_formula_units_Z 4
_cell_length_a 12.284(3)
_cell_length_b 8.198(2)
_cell_length_c 15.484(4)
_cell_measurement_reflns_used 2518
_cell_measurement_temperature 100(2)
_cell_measurement_theta_max 23.44
_cell_measurement_theta_min 2.65
_cell_volume 1550.3(7)
_computing_cell_refinement 'Bruker SMART'
_computing_data_collection 'Bruker SMART'
_computing_data_reduction 'Bruker SAINT'
_computing_molecular_graphics 'Bruker SHELXTL'
_computing_publication_material 'Bruker SHELXTL'
_computing_structure_refinement 'SHELXL-97 (Sheldrick, 1997)'
_computing_structure_solution 'SHELXS-97 (Sheldrick, 1990)'
_diffrn_ambient_temperature 100(2)
_diffrn_measured_fraction_theta_full 0.984
_diffrn_measured_fraction_theta_max 0.984
_diffrn_measurement_device_type 'CCD area detector'
_diffrn_measurement_method 'phi and omega scans'
_diffrn_radiation_monochromator graphite
_diffrn_radiation_source 'fine-focus sealed tube'
_diffrn_radiation_type MoK\a
_diffrn_radiation_wavelength 0.71073
_diffrn_reflns_av_R_equivalents 0.0552
_diffrn_reflns_av_sigmaI/netI 0.0422
_diffrn_reflns_limit_h_max 15
_diffrn_reflns_limit_h_min -15
_diffrn_reflns_limit_k_max 10
_diffrn_reflns_limit_k_min -10
_diffrn_reflns_limit_l_max 18
_diffrn_reflns_limit_l_min -19
_diffrn_reflns_number 15306
_diffrn_reflns_theta_full 26.11
_diffrn_reflns_theta_max 26.11
_diffrn_reflns_theta_min 2.01
_exptl_absorpt_coefficient_mu 0.438
_exptl_absorpt_correction_T_max 0.9022
_exptl_absorpt_correction_T_min 0.8173
_exptl_absorpt_correction_type multi-scan
_exptl_absorpt_process_details Sadabs
_exptl_crystal_colour colorless
_exptl_crystal_density_diffrn 1.517
_exptl_crystal_density_method 'not measured'
_exptl_crystal_description Plate
_exptl_crystal_F_000 728
_exptl_crystal_size_max 0.48
_exptl_crystal_size_mid 0.36
_exptl_crystal_size_min 0.24
_refine_diff_density_max 0.446
_refine_diff_density_min -0.245
_refine_diff_density_rms 0.063
_refine_ls_extinction_method none
_refine_ls_goodness_of_fit_ref 1.047
_refine_ls_hydrogen_treatment mixed
_refine_ls_matrix_type full
_refine_ls_number_parameters 216
_refine_ls_number_reflns 3030
_refine_ls_number_restraints 0
_refine_ls_restrained_S_all 1.047
_refine_ls_R_factor_all 0.0756
_refine_ls_R_factor_gt 0.0535
_refine_ls_shift/su_max 0.000
_refine_ls_shift/su_mean 0.000
_refine_ls_structure_factor_coef Fsqd
_refine_ls_weighting_details 'calc w=1/[\s^2^(Fo^2^)+(0.0567P)^2^+0.6257P] where P=(Fo^2^+2Fc^2^)/3'
_refine_ls_weighting_scheme calc
_refine_ls_wR_factor_gt 0.1185
_refine_ls_wR_factor_ref 0.1288
_reflns_number_gt 2305
_reflns_number_total 3030
_reflns_threshold_expression >2sigma(I)
_cod_data_source_file cg301825u_si_001.cif
_cod_data_source_block Aceclofenac
_cod_depositor_comments
;
The following automatic conversions were performed:

'_symmetry_cell_setting' value 'Monoclinic' changed to 'monoclinic'
according to /home/saulius/struct/CIF-dictionaries/cif_core.dic
dictionary named 'cif_core.dic' version 2.4.2 from
2011-04-26.

'_exptl_absorpt_correction_type' value 'Multi-scan'
changed to 'multi-scan' according to
/home/saulius/struct/CIF-dictionaries/cif_core.dic dictionary named
'cif_core.dic' version 2.4.2 from 2011-04-26.

Automatic conversion script
Id: cif_fix_values 1891 2012-01-12 08:04:46Z andrius 
;
_cod_original_sg_symbol_H-M 'P2(1)/n  '
_cod_database_code 4507582

loop_
_symmetry_equiv_pos_as_xyz
'x, y, z'
'-x+1/2, y+1/2, -z+1/2'
'-x, -y, -z'
'x-1/2, -y-1/2, z-1/2'

loop_
_atom_site_label
_atom_site_type_symbol
_atom_site_fract_x
_atom_site_fract_y
_atom_site_fract_z
_atom_site_U_iso_or_equiv
_atom_site_adp_type
_atom_site_occupancy
_atom_site_symmetry_multiplicity
_atom_site_calc_flag
_atom_site_refinement_flags
Cl1 Cl 0.16921(6) 0.19404(8) -0.03566(5) 0.0536(2) Uani 1 1 d .
Cl2 Cl 0.29477(6) 0.81634(9) 0.02281(5) 0.0555(3) Uani 1 1 d .
O3 O 0.57867(15) 0.0981(2) 0.16367(12) 0.0451(5) Uani 1 1 d .
O4 O 0.43463(15) 0.1304(2) 0.06566(14) 0.0532(6) Uani 1 1 d .
O1 O 0.65892(18) -0.3088(2) 0.19379(16) 0.0567(6) Uani 1 1 d .
C3 C 0.5066(2) 0.1878(3) 0.11403(17) 0.0378(6) Uani 1 1 d .
C5 C 0.4359(2) 0.4369(3) 0.17663(18) 0.0382(6) Uani 1 1 d .
O2 O 0.73956(15) -0.0800(2) 0.24140(14) 0.0536(6) Uani 1 1 d .
C12 C 0.1478(2) 0.4016(3) -0.05015(17) 0.0378(6) Uani 1 1 d .
C11 C 0.2231(2) 0.5084(3) -0.00737(16) 0.0357(6) Uani 1 1 d .
N1 N 0.31623(18) 0.4537(3) 0.04317(15) 0.0417(6) Uani 1 1 d .
C1 C 0.6662(2) -0.1503(3) 0.20096(18) 0.0391(6) Uani 1 1 d .
C10 C 0.3350(2) 0.4810(3) 0.13318(17) 0.0373(6) Uani 1 1 d .
C13 C 0.0570(2) 0.4529(4) -0.10264(18) 0.0457(7) Uani 1 1 d .
H13 H 0.0079 0.3759 -0.1313 0.055 Uiso 1 1 calc R
C4 C 0.5252(2) 0.3661(3) 0.12888(18) 0.0395(7) Uani 1 1 d .
H4A H 0.5264 0.4223 0.0724 0.047 Uiso 1 1 calc R
H4B H 0.5970 0.3834 0.1633 0.047 Uiso 1 1 calc R
C2 C 0.5687(2) -0.0743(3) 0.15200(19) 0.0471(7) Uani 1 1 d .
H2A H 0.5656 -0.1023 0.0896 0.057 Uiso 1 1 calc R
H2B H 0.5009 -0.1142 0.1742 0.057 Uiso 1 1 calc R
C9 C 0.2568(2) 0.5516(4) 0.1796(2) 0.0512(8) Uani 1 1 d .
H9 H 0.1889 0.5859 0.1500 0.061 Uiso 1 1 calc R
C6 C 0.4532(3) 0.4568(4) 0.26502(19) 0.0501(8) Uani 1 1 d .
H6 H 0.5215 0.4245 0.2948 0.060 Uiso 1 1 calc R
C16 C 0.2019(2) 0.6729(3) -0.02234(18) 0.0420(7) Uani 1 1 d .
C14 C 0.0385(2) 0.6161(4) -0.1130(2) 0.0530(8) Uani 1 1 d .
H14 H -0.0245 0.6532 -0.1484 0.064 Uiso 1 1 calc R
C15 C 0.1101(2) 0.7262(4) -0.0727(2) 0.0503(8) Uani 1 1 d .
H15 H 0.0964 0.8397 -0.0795 0.060 Uiso 1 1 calc R
C7 C 0.3753(3) 0.5216(4) 0.3114(2) 0.0633(9) Uani 1 1 d .
H7 H 0.3886 0.5318 0.3727 0.076 Uiso 1 1 calc R
C8 C 0.2765(3) 0.5724(4) 0.2678(2) 0.0636(9) Uani 1 1 d .
H8 H 0.2225 0.6215 0.2990 0.076 Uiso 1 1 calc R
H1A H 0.710(3) -0.353(4) 0.225(2) 0.060(10) Uiso 1 1 d .
H1B H 0.343(2) 0.367(4) 0.0282(19) 0.054(10) Uiso 1 1 d .

loop_
_atom_site_aniso_label
_atom_site_aniso_U_11
_atom_site_aniso_U_22
_atom_site_aniso_U_33
_atom_site_aniso_U_23
_atom_site_aniso_U_13
_atom_site_aniso_U_12
Cl1 0.0586(5) 0.0334(4) 0.0665(5) -0.0005(3) -0.0043(4) -0.0009(3)
Cl2 0.0509(5) 0.0357(4) 0.0780(6) -0.0055(4) -0.0023(4) -0.0046(3)
O3 0.0497(11) 0.0265(10) 0.0538(12) -0.0031(8) -0.0179(9) 0.0049(8)
O4 0.0428(11) 0.0397(11) 0.0710(14) -0.0081(10) -0.0209(10) 0.0032(9)
O1 0.0512(13) 0.0284(11) 0.0851(17) 0.0029(10) -0.0172(12) 0.0025(9)
C3 0.0317(14) 0.0382(15) 0.0417(15) -0.0024(12) -0.0045(12) 0.0040(12)
C5 0.0394(14) 0.0259(13) 0.0474(16) -0.0010(11) -0.0044(12) -0.0039(11)
O2 0.0446(11) 0.0343(11) 0.0761(15) -0.0049(10) -0.0196(10) 0.0003(9)
C12 0.0364(14) 0.0333(15) 0.0432(15) 0.0001(12) 0.0021(12) 0.0014(11)
C11 0.0301(13) 0.0354(15) 0.0409(15) 0.0012(12) 0.0010(11) 0.0052(11)
N1 0.0334(12) 0.0385(14) 0.0508(15) -0.0064(11) -0.0062(10) 0.0112(11)
C1 0.0387(15) 0.0278(14) 0.0489(17) -0.0006(12) -0.0034(13) 0.0022(12)
C10 0.0372(14) 0.0289(14) 0.0446(16) -0.0025(12) -0.0015(12) -0.0012(11)
C13 0.0360(14) 0.0498(18) 0.0488(17) -0.0021(14) -0.0066(13) -0.0002(13)
C4 0.0325(14) 0.0294(14) 0.0543(17) 0.0027(12) -0.0064(12) 0.0022(11)
C2 0.0534(17) 0.0261(14) 0.0574(19) -0.0036(13) -0.0140(14) 0.0018(12)
C9 0.0410(16) 0.0504(18) 0.062(2) -0.0059(15) 0.0060(14) 0.0036(14)
C6 0.0549(18) 0.0419(17) 0.0506(18) -0.0007(14) -0.0070(15) -0.0060(14)
C16 0.0368(14) 0.0363(15) 0.0522(17) -0.0020(13) 0.0014(13) 0.0003(12)
C14 0.0421(16) 0.058(2) 0.0553(19) 0.0052(15) -0.0101(14) 0.0111(15)
C15 0.0485(18) 0.0363(16) 0.064(2) 0.0069(14) -0.0041(15) 0.0103(13)
C7 0.077(2) 0.066(2) 0.0470(19) -0.0113(17) 0.0054(18) -0.0162(19)
C8 0.066(2) 0.067(2) 0.061(2) -0.0166(18) 0.0212(18) -0.0027(18)

loop_
_atom_type_symbol
_atom_type_description
_atom_type_scat_dispersion_real
_atom_type_scat_dispersion_imag
_atom_type_scat_source
C C 0.0033 0.0016 'International Tables Vol C Tables 4.2.6.8 and 6.1.1.4'
H H 0.0000 0.0000 'International Tables Vol C Tables 4.2.6.8 and 6.1.1.4'
N N 0.0061 0.0033 'International Tables Vol C Tables 4.2.6.8 and 6.1.1.4'
O O 0.0106 0.0060 'International Tables Vol C Tables 4.2.6.8 and 6.1.1.4'
Cl Cl 0.1484 0.1585 'International Tables Vol C Tables 4.2.6.8 and 6.1.1.4'

loop_
_geom_angle_atom_site_label_1
_geom_angle_atom_site_label_2
_geom_angle_atom_site_label_3
_geom_angle
C3 O3 C2 115.5(2)
C1 O1 H1A 110(2)
O4 C3 O3 123.2(2)
O4 C3 C4 125.0(2)
O3 C3 C4 111.7(2)
C6 C5 C10 119.1(3)
C6 C5 C4 119.5(2)
C10 C5 C4 121.4(2)
C13 C12 C11 123.1(3)
C13 C12 Cl1 118.7(2)
C11 C12 Cl1 118.21(19)
C16 C11 N1 122.4(2)
C16 C11 C12 115.4(2)
N1 C11 C12 122.1(2)
C11 N1 C10 123.0(2)
C11 N1 H1B 117(2)
C10 N1 H1B 113(2)
O2 C1 O1 124.6(2)
O2 C1 C2 126.1(2)
O1 C1 C2 109.3(2)
C9 C10 C5 119.2(3)
C9 C10 N1 122.2(2)
C5 C10 N1 118.7(2)
C14 C13 C12 119.0(3)
C14 C13 H13 120.5
C12 C13 H13 120.5
C3 C4 C5 110.2(2)
C3 C4 H4A 109.6
C5 C4 H4A 109.6
C3 C4 H4B 109.6
C5 C4 H4B 109.6
H4A C4 H4B 108.1
O3 C2 C1 107.3(2)
O3 C2 H2A 110.3
C1 C2 H2A 110.3
O3 C2 H2B 110.3
C1 C2 H2B 110.3
H2A C2 H2B 108.5
C8 C9 C10 120.7(3)
C8 C9 H9 119.6
C10 C9 H9 119.6
C7 C6 C5 121.9(3)
C7 C6 H6 119.1
C5 C6 H6 119.1
C15 C16 C11 122.2(3)
C15 C16 Cl2 118.6(2)
C11 C16 Cl2 119.2(2)
C15 C14 C13 120.3(3)
C15 C14 H14 119.8
C13 C14 H14 119.8
C14 C15 C16 119.9(3)
C14 C15 H15 120.0
C16 C15 H15 120.0
C6 C7 C8 119.2(3)
C6 C7 H7 120.4
C8 C7 H7 120.4
C9 C8 C7 119.8(3)
C9 C8 H8 120.1
C7 C8 H8 120.1

loop_
_geom_bond_atom_site_label_1
_geom_bond_atom_site_label_2
_geom_bond_distance
Cl1 C12 1.733(3)
Cl2 C16 1.733(3)
O3 C3 1.330(3)
O3 C2 1.429(3)
O4 C3 1.192(3)
O1 C1 1.306(3)
O1 H1A 0.83(3)
C3 C4 1.494(4)
C5 C6 1.372(4)
C5 C10 1.393(3)
C5 C4 1.504(4)
O2 C1 1.190(3)
C12 C13 1.373(4)
C12 C11 1.390(4)
C11 C16 1.388(4)
C11 N1 1.389(3)
N1 C10 1.406(3)
N1 H1B 0.82(3)
C1 C2 1.483(4)
C10 C9 1.386(4)
C13 C14 1.363(4)
C13 H13 0.9500
C4 H4A 0.9900
C4 H4B 0.9900
C2 H2A 0.9900
C2 H2B 0.9900
C9 C8 1.371(4)
C9 H9 0.9500
C6 C7 1.364(4)
C6 H6 0.9500
C16 C15 1.372(4)
C14 C15 1.363(4)
C14 H14 0.9500
C15 H15 0.9500
C7 C8 1.389(5)
C7 H7 0.9500
C8 H8 0.9500

loop_
_cod_related_entry_id
_cod_related_entry_database
_cod_related_entry_code
1 ChemSpider 64809
